data_2240084
loop_
_publ_author_name
'Baisya, Siddhartha S.'
'Roy, Parag S.'

_publ_section_title
;
 Crystal structure of
 (2-amino-7-methyl-4-oxidopteridine-6-carboxylato-\k^3^<i>O</i>^4^,<i>N</i>^5^,<i>O</i>^6^)aqua(1,10-phenanthroline-\k^2^<i>N</i>,<i>N</i>')copper(II)
 trihydrate
;
_journal_issue 11
_journal_name_full 'Acta Crystallographica Section E'
_journal_page_first 348
_journal_page_last 351
_journal_paper_doi 10.1107/S1600536814022302
_journal_volume 70
_journal_year 2014
_chemical_formula_iupac '[Cu (C8 H5 N5 O3) (C12 H8 N2) (H2 O)], 3H2 O'
_chemical_formula_moiety 'C20 H15 Cu1 N7 O4, 3(H2 O)'
_chemical_formula_sum 'C20 H21 Cu N7 O7'
_chemical_formula_weight 534.98
_chemical_name_systematic
'(2-Amino-7-methyl-4-oxidopteridine-6-carboxylato-\k^3^<i>O</i>^4^,<i>N</i>^5^,<i>O</i>^6^)aqua(1,10-phenanthroline-\k^2^<i>N</i>,<i>N</i>')copper(II) trihydrate'
_space_group_IT_number 2
_symmetry_cell_setting triclinic
_symmetry_space_group_name_Hall '-P 1'
_symmetry_space_group_name_H-M 'P -1'
_atom_sites_solution_hydrogens geom
_atom_sites_solution_primary direct
_atom_sites_solution_secondary difmap
_audit_creation_method SHELXL-97
_cell_angle_alpha 97.292(3)
_cell_angle_beta 94.587(3)
_cell_angle_gamma 110.999(3)
_cell_formula_units_Z 2
_cell_length_a 8.5399(17)
_cell_length_b 10.038(2)
_cell_length_c 13.601(3)
_cell_measurement_reflns_used 4804
_cell_measurement_temperature 273(2)
_cell_measurement_theta_max 29.0
_cell_measurement_theta_min 3.0
_cell_volume 1069.7(4)
_computing_cell_refinement
;
SAINT (Bruker, 2007)
;
_computing_data_collection
;
APEX2 (Bruker, 2007)
;
_computing_data_reduction
;
SAINT (Bruker, 2007)
;
_computing_molecular_graphics
;
CAMERON (Watkin <i>et al.</i>,  1996)
;
_computing_publication_material
;
CRYSTALS (Betteridge <i>et al.</i>,  2003)
;
_computing_structure_refinement
;
CRYSTALS (Betteridge <i>et al.</i>,  2003)
;
_computing_structure_solution
;
SHELXS97 (Sheldrick, 2008)
;
_diffrn_ambient_temperature 273(2)
_diffrn_measured_fraction_theta_full 0.983
_diffrn_measured_fraction_theta_max 0.983
_diffrn_measurement_device_type 'Bruker Kappa APEXII'
_diffrn_measurement_method '\f & \w scans'
_diffrn_radiation_monochromator graphite
_diffrn_radiation_source 'fine-focus sealed tube'
_diffrn_radiation_type MoK\a
_diffrn_radiation_wavelength 0.71073
_diffrn_reflns_av_R_equivalents 0.0241
_diffrn_reflns_av_sigmaI/netI 0.0419
_diffrn_reflns_limit_h_max 10
_diffrn_reflns_limit_h_min -10
_diffrn_reflns_limit_k_max 12
_diffrn_reflns_limit_k_min -12
_diffrn_reflns_limit_l_max 16
_diffrn_reflns_limit_l_min -16
_diffrn_reflns_number 8227
_diffrn_reflns_theta_full 26.00
_diffrn_reflns_theta_max 26.00
_diffrn_reflns_theta_min 1.52
_diffrn_standards_decay_% 0
_diffrn_standards_interval_count 0
_diffrn_standards_interval_time 0
_diffrn_standards_number 0
_exptl_absorpt_coefficient_mu 1.082
_exptl_absorpt_correction_T_max 0.9683
_exptl_absorpt_correction_T_min 0.8127
_exptl_absorpt_correction_type multi-scan
_exptl_absorpt_process_details
;
(SADABS; Bruker, 2001)
;
_exptl_crystal_colour green
_exptl_crystal_density_diffrn 1.661
_exptl_crystal_density_method 'not measured'
_exptl_crystal_description needle
_exptl_crystal_F_000 550
_exptl_crystal_size_max 0.20
_exptl_crystal_size_mid 0.05
_exptl_crystal_size_min 0.03
_refine_diff_density_max 0.660
_refine_diff_density_min -0.310
_refine_ls_extinction_method none
_refine_ls_goodness_of_fit_ref 1.154
_refine_ls_hydrogen_treatment mixed
_refine_ls_matrix_type full
_refine_ls_number_parameters 349
_refine_ls_number_reflns 4134
_refine_ls_number_restraints 10
_refine_ls_restrained_S_all 1.152
_refine_ls_R_factor_all 0.0589
_refine_ls_R_factor_gt 0.0513
_refine_ls_shift/su_max 0.001
_refine_ls_shift/su_mean 0.000
_refine_ls_structure_factor_coef Fsqd
_refine_ls_weighting_details 'calc w=1/[\s^2^(Fo^2^)+(0.0520P)^2^+1.8801P] where P=(Fo^2^+2Fc^2^)/3'
_refine_ls_weighting_scheme calc
_refine_ls_wR_factor_gt 0.1328
_refine_ls_wR_factor_ref 0.1361
_reflns_number_gt 3590
_reflns_number_total 4134
_reflns_threshold_expression I>2sigma(I)
_cod_data_source_file xu5822sup1.cf
_cod_data_source_block I
_cod_original_cell_volume 1069.8(4)
_cod_database_code 2240084
_cod_database_fobs_code 2240084

loop_
_symmetry_equiv_pos_as_xyz
'x, y, z'
'-x, -y, -z'

loop_
_atom_site_type_symbol
_atom_site_label
_atom_site_fract_x
_atom_site_fract_y
_atom_site_fract_z
_atom_site_U_iso_or_equiv
_atom_site_adp_type
_atom_site_calc_flag
_atom_site_refinement_flags
_atom_site_occupancy
_atom_site_symmetry_multiplicity
Cu Cu1 0.96752(6) 0.72720(5) 0.73038(3) 0.02733(16) Uani d . 1 1
O O1 1.1883(3) 0.9602(3) 0.7732(2) 0.0353(7) Uani d . 1 1
O O2 0.6970(4) 0.5696(3) 0.7379(2) 0.0402(7) Uani d . 1 1
O O3 0.4778(4) 0.5558(3) 0.8185(3) 0.0463(8) Uani d . 1 1
O O4 1.0500(4) 0.6534(3) 0.8475(2) 0.0356(7) Uani d D 1 1
O O5 0.8413(4) 0.4056(3) 0.9019(3) 0.0425(7) Uani d D 1 1
O O6 0.5380(4) 0.2754(3) 0.7786(3) 0.0496(8) Uani d D 1 1
O O7 0.5000(6) -0.0210(5) 0.6878(5) 0.0974(17) Uani d D 1 1
N N1 1.1082(4) 0.6636(3) 0.6383(2) 0.0288(7) Uani d . 1 1
N N2 0.8823(4) 0.7835(4) 0.6039(2) 0.0296(7) Uani d . 1 1
N N3 1.2193(4) 1.1811(3) 0.8566(2) 0.0309(7) Uani d . 1 1
N N4 0.9983(4) 1.2067(3) 0.9516(2) 0.0303(7) Uani d . 1 1
N N5 0.7502(4) 1.0056(4) 0.9482(3) 0.0330(8) Uani d . 1 1
N N6 0.8684(4) 0.8399(3) 0.8203(2) 0.0247(7) Uani d . 1 1
N N7 1.2417(5) 1.3974(4) 0.9441(3) 0.0410(9) Uani d D 1 1
C C1 1.2221(5) 0.6068(5) 0.6587(3) 0.0360(9) Uani d . 1 1
H H1 1.2374 0.5846 0.7223 0.043 Uiso calc R 1 1
C C2 1.3205(6) 0.5790(5) 0.5872(4) 0.0454(11) Uani d . 1 1
H H2 1.4011 0.5403 0.6039 0.054 Uiso calc R 1 1
C C3 1.2988(6) 0.6084(5) 0.4932(4) 0.0450(11) Uani d . 1 1
H H3 1.3617 0.5871 0.4452 0.054 Uiso calc R 1 1
C C4 1.1804(5) 0.6712(5) 0.4691(3) 0.0374(10) Uani d . 1 1
C C5 1.1463(6) 0.7074(6) 0.3733(3) 0.0502(12) Uani d . 1 1
H H5 1.2072 0.6912 0.3224 0.060 Uiso calc R 1 1
C C6 1.0283(7) 0.7643(5) 0.3551(3) 0.0485(12) Uani d . 1 1
H H6 1.0084 0.7855 0.2918 0.058 Uiso calc R 1 1
C C7 0.9651(5) 0.7606(4) 0.5263(3) 0.0291(8) Uani d . 1 1
C C8 1.0885(5) 0.6975(4) 0.5453(3) 0.0295(8) Uani d . 1 1
C C9 0.9327(6) 0.7929(5) 0.4312(3) 0.0384(10) Uani d . 1 1
C C10 0.8072(6) 0.8508(5) 0.4183(3) 0.0449(11) Uani d . 1 1
H H10 0.7811 0.8741 0.3566 0.054 Uiso calc R 1 1
C C11 0.7228(6) 0.8730(5) 0.4962(4) 0.0459(11) Uani d . 1 1
H H11 0.6386 0.9106 0.4877 0.055 Uiso calc R 1 1
C C12 0.7642(5) 0.8386(5) 0.5887(3) 0.0376(10) Uani d . 1 1
H H12 0.7070 0.8550 0.6415 0.045 Uiso calc R 1 1
C C13 1.1328(5) 1.0386(4) 0.8256(3) 0.0275(8) Uani d . 1 1
C C14 1.1494(5) 1.2573(4) 0.9168(3) 0.0298(8) Uani d . 1 1
C C15 0.9039(5) 1.0639(4) 0.9189(3) 0.0276(8) Uani d . 1 1
C C16 0.9640(5) 0.9774(4) 0.8548(3) 0.0245(8) Uani d . 1 1
C C17 0.6568(5) 0.8674(4) 0.9142(3) 0.0330(9) Uani d . 1 1
C C18 0.7141(5) 0.7807(4) 0.8461(3) 0.0274(8) Uani d . 1 1
C C19 0.6205(5) 0.6222(4) 0.7984(3) 0.0316(9) Uani d . 1 1
C C20 0.4884(6) 0.8090(5) 0.9510(4) 0.0537(13) Uani d . 1 1
H H20A 0.4874 0.8722 1.0100 0.081 Uiso calc R 1 1
H H20B 0.4695 0.7143 0.9666 0.081 Uiso calc R 1 1
H H20C 0.4006 0.8032 0.9000 0.081 Uiso calc R 1 1
H H4C 0.984(5) 0.575(3) 0.856(4) 0.050 Uiso d D 1 1
H H4D 1.062(6) 0.702(5) 0.9021(19) 0.050 Uiso d D 1 1
H H5C 0.750(3) 0.351(4) 0.871(3) 0.046(15) Uiso d D 1 1
H H5D 0.882(6) 0.346(4) 0.915(4) 0.054(16) Uiso d D 1 1
H H6C 0.540(6) 0.358(2) 0.778(4) 0.050 Uiso d D 1 1
H H6D 0.448(3) 0.215(4) 0.750(3) 0.050 Uiso d D 1 1
H H7C 0.548(6) 0.0668(15) 0.705(4) 0.050 Uiso d D 1 1
H H7D 0.415(4) -0.043(6) 0.715(4) 0.050 Uiso d D 1 1
H H7E 1.204(6) 1.455(4) 0.977(3) 0.050 Uiso d D 1 1
H H7F 1.338(3) 1.442(5) 0.926(4) 0.050 Uiso d D 1 1

loop_
_atom_site_aniso_label
_atom_site_aniso_U_11
_atom_site_aniso_U_22
_atom_site_aniso_U_33
_atom_site_aniso_U_12
_atom_site_aniso_U_13
_atom_site_aniso_U_23
Cu1 0.0323(3) 0.0302(3) 0.0238(3) 0.0159(2) 0.00750(18) 0.00499(18)
O1 0.0324(15) 0.0302(15) 0.0431(17) 0.0104(12) 0.0163(13) 0.0017(12)
O2 0.0420(17) 0.0321(16) 0.0416(17) 0.0097(13) 0.0077(14) 0.0001(13)
O3 0.0329(16) 0.0410(18) 0.055(2) 0.0011(14) 0.0115(14) 0.0083(15)
O4 0.0413(17) 0.0350(17) 0.0323(16) 0.0151(14) 0.0047(13) 0.0092(13)
O5 0.0405(19) 0.0339(18) 0.053(2) 0.0139(15) 0.0021(16) 0.0098(15)
O6 0.0364(17) 0.0333(17) 0.076(3) 0.0082(14) 0.0124(17) 0.0077(17)
O7 0.073(3) 0.065(3) 0.155(5) 0.025(3) 0.057(3) -0.004(3)
N1 0.0300(17) 0.0279(17) 0.0277(17) 0.0113(14) 0.0037(13) 0.0000(13)
N2 0.0300(17) 0.0322(18) 0.0267(17) 0.0114(14) 0.0043(13) 0.0058(13)
N3 0.0299(17) 0.0273(17) 0.0348(18) 0.0083(14) 0.0109(14) 0.0058(14)
N4 0.0328(18) 0.0244(16) 0.0339(18) 0.0108(14) 0.0080(14) 0.0029(13)
N5 0.0303(18) 0.0308(18) 0.040(2) 0.0128(15) 0.0123(15) 0.0034(15)
N6 0.0257(16) 0.0248(16) 0.0249(16) 0.0090(13) 0.0077(13) 0.0069(12)
N7 0.039(2) 0.0264(19) 0.050(2) 0.0044(16) 0.0169(18) -0.0010(16)
C1 0.035(2) 0.036(2) 0.037(2) 0.0165(19) 0.0012(18) -0.0006(18)
C2 0.038(2) 0.046(3) 0.053(3) 0.022(2) 0.004(2) -0.005(2)
C3 0.038(2) 0.046(3) 0.046(3) 0.013(2) 0.013(2) -0.006(2)
C4 0.036(2) 0.034(2) 0.037(2) 0.0077(18) 0.0114(18) -0.0016(17)
C5 0.054(3) 0.060(3) 0.033(2) 0.016(3) 0.018(2) 0.002(2)
C6 0.062(3) 0.053(3) 0.029(2) 0.016(2) 0.011(2) 0.013(2)
C7 0.029(2) 0.0248(19) 0.029(2) 0.0055(16) 0.0053(16) 0.0025(15)
C8 0.030(2) 0.027(2) 0.026(2) 0.0059(16) 0.0054(16) -0.0001(15)
C9 0.041(2) 0.036(2) 0.032(2) 0.0060(19) 0.0026(18) 0.0075(18)
C10 0.048(3) 0.050(3) 0.035(2) 0.014(2) 0.000(2) 0.018(2)
C11 0.038(2) 0.050(3) 0.052(3) 0.017(2) 0.000(2) 0.017(2)
C12 0.038(2) 0.040(2) 0.039(2) 0.019(2) 0.0067(19) 0.0082(19)
C13 0.029(2) 0.030(2) 0.0250(19) 0.0112(16) 0.0066(15) 0.0077(15)
C14 0.032(2) 0.0254(19) 0.031(2) 0.0090(16) 0.0032(16) 0.0052(16)
C15 0.027(2) 0.0265(19) 0.029(2) 0.0104(16) 0.0052(15) 0.0047(15)
C16 0.0288(19) 0.0242(19) 0.0216(18) 0.0105(16) 0.0056(15) 0.0044(14)
C17 0.027(2) 0.034(2) 0.039(2) 0.0114(17) 0.0088(17) 0.0074(17)
C18 0.0260(19) 0.029(2) 0.028(2) 0.0110(16) 0.0049(15) 0.0076(15)
C19 0.031(2) 0.031(2) 0.031(2) 0.0085(17) 0.0003(17) 0.0091(16)
C20 0.036(3) 0.045(3) 0.076(4) 0.009(2) 0.026(2) -0.001(2)

loop_
_atom_type_symbol
_atom_type_description
_atom_type_scat_dispersion_real
_atom_type_scat_dispersion_imag
_atom_type_scat_source
C C 0.0033 0.0016 'International Tables Vol C Tables 4.2.6.8 and 6.1.1.4'
H H 0.0000 0.0000 'International Tables Vol C Tables 4.2.6.8 and 6.1.1.4'
N N 0.0061 0.0033 'International Tables Vol C Tables 4.2.6.8 and 6.1.1.4'
O O 0.0106 0.0060 'International Tables Vol C Tables 4.2.6.8 and 6.1.1.4'
Cu Cu 0.3201 1.2651 'International Tables Vol C Tables 4.2.6.8 and 6.1.1.4'

loop_
_geom_angle_atom_site_label_1
_geom_angle_atom_site_label_2
_geom_angle_atom_site_label_3
_geom_angle
N6 Cu1 N1 165.66(13)
N6 Cu1 O4 91.01(12)
N1 Cu1 O4 93.79(13)
N6 Cu1 N2 93.79(13)
N1 Cu1 N2 82.20(13)
O4 Cu1 N2 174.45(13)
N6 Cu1 O2 74.74(11)
N1 Cu1 O2 118.84(12)
O4 Cu1 O2 88.62(12)
N2 Cu1 O2 89.98(12)
N6 Cu1 O1 76.45(11)
N1 Cu1 O1 89.79(11)
O4 Cu1 O1 93.07(12)
N2 Cu1 O1 90.74(12)
O2 Cu1 O1 151.17(10)
C13 O1 Cu1 107.2(2)
C19 O2 Cu1 113.0(3)
Cu1 O4 H4C 114(4)
Cu1 O4 H4D 116(4)
H4C O4 H4D 101(5)
H5C O5 H5D 100(5)
H6C O6 H6D 111(5)
H7C O7 H7D 106(5)
C1 N1 C8 118.7(3)
C1 N1 Cu1 128.8(3)
C8 N1 Cu1 112.3(3)
C12 N2 C7 118.2(3)
C12 N2 Cu1 129.9(3)
C7 N2 Cu1 111.9(3)
C13 N3 C14 118.8(3)
C14 N4 C15 115.3(3)
C17 N5 C15 119.0(3)
C16 N6 C18 120.8(3)
C16 N6 Cu1 117.0(2)
C18 N6 Cu1 122.2(3)
C14 N7 H7E 122(4)
C14 N7 H7F 125(3)
H7E N7 H7F 112(5)
N1 C1 C2 121.7(4)
N1 C1 H1 119.2
C2 C1 H1 119.2
C3 C2 C1 120.3(4)
C3 C2 H2 119.9
C1 C2 H2 119.9
C2 C3 C4 119.6(4)
C2 C3 H3 120.2
C4 C3 H3 120.2
C8 C4 C3 116.6(4)
C8 C4 C5 118.5(4)
C3 C4 C5 124.9(4)
C6 C5 C4 121.6(4)
C6 C5 H5 119.2
C4 C5 H5 119.2
C5 C6 C9 121.4(4)
C5 C6 H6 119.3
C9 C6 H6 119.3
N2 C7 C9 123.3(4)
N2 C7 C8 116.3(3)
C9 C7 C8 120.4(4)
N1 C8 C4 123.1(4)
N1 C8 C7 117.1(3)
C4 C8 C7 119.8(4)
C10 C9 C7 116.7(4)
C10 C9 C6 125.0(4)
C7 C9 C6 118.3(4)
C11 C10 C9 120.1(4)
C11 C10 H10 120.0
C9 C10 H10 120.0
C10 C11 C12 119.4(4)
C10 C11 H11 120.3
C12 C11 H11 120.3
N2 C12 C11 122.4(4)
N2 C12 H12 118.8
C11 C12 H12 118.8
O1 C13 N3 123.3(3)
O1 C13 C16 119.8(3)
N3 C13 C16 116.9(3)
N7 C14 N4 116.9(4)
N7 C14 N3 115.4(4)
N4 C14 N3 127.6(3)
N5 C15 N4 119.1(3)
N5 C15 C16 119.8(3)
N4 C15 C16 121.0(3)
N6 C16 C15 120.5(3)
N6 C16 C13 119.4(3)
C15 C16 C13 120.1(3)
N5 C17 C18 121.4(3)
N5 C17 C20 116.2(4)
C18 C17 C20 122.4(4)
N6 C18 C17 118.3(3)
N6 C18 C19 114.0(3)
C17 C18 C19 127.7(3)
O3 C19 O2 124.7(4)
O3 C19 C18 119.5(4)
O2 C19 C18 115.8(3)
C17 C20 H20A 109.5
C17 C20 H20B 109.5
H20A C20 H20B 109.5
C17 C20 H20C 109.5
H20A C20 H20C 109.5
H20B C20 H20C 109.5

loop_
_geom_bond_atom_site_label_1
_geom_bond_atom_site_label_2
_geom_bond_distance
_geom_bond_publ_flag
Cu1 N1 2.002(3) y
Cu1 N2 2.037(3) y
Cu1 N6 1.999(3) y
Cu1 O1 2.384(3) y
Cu1 O2 2.304(3) y
Cu1 O4 2.019(3) y
O1 C13 1.237(5) ?
O2 C19 1.267(5) ?
O3 C19 1.234(5) ?
O4 H4C 0.819(10) ?
O4 H4D 0.812(10) ?
O5 H5C 0.819(10) ?
O5 H5D 0.820(10) ?
O6 H6C 0.823(10) ?
O6 H6D 0.817(10) ?
O7 H7C 0.819(10) ?
O7 H7D 0.815(10) ?
N1 C1 1.321(5) ?
N1 C8 1.363(5) ?
N2 C12 1.328(5) ?
N2 C7 1.357(5) ?
N3 C13 1.345(5) ?
N3 C14 1.364(5) ?
N4 C14 1.355(5) ?
N4 C15 1.363(5) ?
N5 C17 1.326(5) ?
N5 C15 1.348(5) ?
N6 C16 1.326(5) ?
N6 C18 1.333(5) ?
N7 C14 1.327(5) ?
N7 H7E 0.856(10) ?
N7 H7F 0.854(11) ?
C1 C2 1.400(6) ?
C1 H1 0.9300 ?
C2 C3 1.361(7) ?
C2 H2 0.9300 ?
C3 C4 1.408(7) ?
C3 H3 0.9300 ?
C4 C8 1.404(6) ?
C4 C5 1.432(7) ?
C5 C6 1.346(7) ?
C5 H5 0.9300 ?
C6 C9 1.430(7) ?
C6 H6 0.9300 ?
C7 C9 1.403(6) ?
C7 C8 1.433(6) ?
C9 C10 1.400(6) ?
C10 C11 1.367(7) ?
C10 H10 0.9300 ?
C11 C12 1.398(6) ?
C11 H11 0.9300 ?
C12 H12 0.9300 ?
C13 C16 1.460(5) ?
C15 C16 1.405(5) ?
C17 C18 1.425(6) ?
C17 C20 1.499(6) ?
C18 C19 1.528(5) ?
C20 H20A 0.9600 ?
C20 H20B 0.9600 ?
C20 H20C 0.9600 ?

loop_
_geom_hbond_atom_site_label_D
_geom_hbond_atom_site_label_H
_geom_hbond_atom_site_label_A
_geom_hbond_site_symmetry_A
_geom_hbond_distance_DH
_geom_hbond_distance_HA
_geom_hbond_distance_DA
_geom_hbond_angle_DHA
O4 H4C O5 . 0.82(3) 1.92(3) 2.722(4) 169(5)
O4 H4D N4 2_777 0.81(3) 2.26(3) 3.038(4) 161(5)
O5 H5C O6 . 0.82(3) 1.96(4) 2.748(5) 162(4)
O5 H5D N4 1_545 0.82(5) 2.07(5) 2.891(5) 176(3)
O6 H6C O2 . 0.82(3) 2.23(3) 2.921(4) 141(5)
O6 H6C O3 . 0.82(3) 2.25(4) 3.029(4) 158(5)
O7 H7C O6 . 0.82(2) 2.24(3) 2.965(6) 148(5)
O7 H7D O1 1_445 0.81(5) 2.16(4) 2.943(6) 162(5)
N7 H7E O5 2_777 0.85(5) 2.17(4) 2.998(6) 162(4)
N7 H7F O3 1_665 0.86(4) 2.14(5) 2.908(5) 148(4)
C1 H1 O3 1_655 0.93 2.47 3.175(6) 133
C10 H10 O1 2_776 0.93 2.54 3.406(5) 155
C12 H12 O7 1_565 0.93 2.57 3.343(7) 140
C6 H6 Cg 2_776 0.93 2.82 3.740(5) 173
